data_9000031
loop_
_publ_author_name
'Ramsdell, L. S.'

_publ_section_title
;
 The crystal structure of alpha-SiC, type V
;
_journal_name_full 'American Mineralogist'
_journal_page_first 205
_journal_page_last 205
_journal_volume 31
_journal_year 1946
_chemical_formula_sum 'C17 Si17'
_chemical_name_common SiC-V
_space_group_IT_number 160
_symmetry_space_group_name_Hall 'R 3 -2"'
_symmetry_space_group_name_H-M 'R 3 m :H'
_cell_angle_alpha 90
_cell_angle_beta 90
_cell_angle_gamma 120
_cell_formula_units_Z 3
_cell_length_a 3.073
_cell_length_b 3.073
_cell_length_c 128.15
_cell_volume 1048.032
_database_code_amcsd 0000034
_exptl_crystal_density_diffrn 3.240
_cod_original_cell_volume 1048.031
_cod_original_sg_symbol_H-M 'R 3 m'
_cod_original_formula_sum 'Si17 C17'
_cod_database_code 9000031
_amcsd_formula_title SiC-V

loop_
_space_group_symop_operation_xyz
x,y,z
2/3+x,1/3+y,1/3+z
1/3+x,2/3+y,2/3+z
x,x-y,z
2/3+x,1/3+x-y,1/3+z
1/3+x,2/3+x-y,2/3+z
-y,-x,z
2/3-y,1/3-x,1/3+z
1/3-y,2/3-x,2/3+z
-x+y,y,z
2/3-x+y,1/3+y,1/3+z
1/3-x+y,2/3+y,2/3+z
-y,x-y,z
2/3-y,1/3+x-y,1/3+z
1/3-y,2/3+x-y,2/3+z
-x+y,-x,z
2/3-x+y,1/3-x,1/3+z
1/3-x+y,2/3-x,2/3+z

loop_
_atom_site_label
_atom_site_fract_x
_atom_site_fract_y
_atom_site_fract_z
Si1 0.00000 0.00000 0.00000
Si2 0.00000 0.00000 0.03900
Si3 0.00000 0.00000 0.11800
Si4 0.00000 0.00000 0.15700
Si5 0.00000 0.00000 0.23500
Si6 0.00000 0.00000 0.27500
Si7 0.00000 0.00000 0.35300
Si8 0.00000 0.00000 0.41200
Si9 0.00000 0.00000 0.47100
Si10 0.00000 0.00000 0.52900
Si11 0.00000 0.00000 0.58800
Si12 0.00000 0.00000 0.64700
Si13 0.00000 0.00000 0.72500
Si14 0.00000 0.00000 0.76500
Si15 0.00000 0.00000 0.84300
Si16 0.00000 0.00000 0.88200
Si17 0.00000 0.00000 0.96100
C1 0.00000 0.00000 0.01500
C2 0.00000 0.00000 0.05400
C3 0.00000 0.00000 0.13200
C4 0.00000 0.00000 0.17200
C5 0.00000 0.00000 0.25000
C6 0.00000 0.00000 0.28900
C7 0.00000 0.00000 0.36800
C8 0.00000 0.00000 0.42600
C9 0.00000 0.00000 0.48500
C10 0.00000 0.00000 0.54400
C11 0.00000 0.00000 0.60300
C12 0.00000 0.00000 0.66200
C13 0.00000 0.00000 0.74000
C14 0.00000 0.00000 0.77900
C15 0.00000 0.00000 0.85800
C16 0.00000 0.00000 0.89700
C17 0.00000 0.00000 0.97500

loop_
_cod_changelog_entry_id
_cod_changelog_entry_author
_cod_changelog_entry_date
_cod_changelog_entry_text
1
;cod-tools version 3.10.1
Id: cif_fix_AMCSD_atom_labels 10224 2024-08-07 11:09:31Z saulius
;
2024-08-07T19:38:00+03:00
;Changed the following '_atom_site_label' values:
the first duplicated label 'Si'  converted to 'Si1'
duplicated label 'Si' at index 1 converted to 'Si2'
duplicated label 'Si' at index 2 converted to 'Si3'
duplicated label 'Si' at index 3 converted to 'Si4'
duplicated label 'Si' at index 4 converted to 'Si5'
duplicated label 'Si' at index 5 converted to 'Si6'
duplicated label 'Si' at index 6 converted to 'Si7'
duplicated label 'Si' at index 7 converted to 'Si8'
duplicated label 'Si' at index 8 converted to 'Si9'
duplicated label 'Si' at index 9 converted to 'Si10'
duplicated label 'Si' at index 10 converted to 'Si11'
duplicated label 'Si' at index 11 converted to 'Si12'
duplicated label 'Si' at index 12 converted to 'Si13'
duplicated label 'Si' at index 13 converted to 'Si14'
duplicated label 'Si' at index 14 converted to 'Si15'
duplicated label 'Si' at index 15 converted to 'Si16'
duplicated label 'Si' at index 16 converted to 'Si17'
the first duplicated label 'C'  converted to 'C1'
duplicated label 'C' at index 18 converted to 'C2'
duplicated label 'C' at index 19 converted to 'C3'
duplicated label 'C' at index 20 converted to 'C4'
duplicated label 'C' at index 21 converted to 'C5'
duplicated label 'C' at index 22 converted to 'C6'
duplicated label 'C' at index 23 converted to 'C7'
duplicated label 'C' at index 24 converted to 'C8'
duplicated label 'C' at index 25 converted to 'C9'
duplicated label 'C' at index 26 converted to 'C10'
duplicated label 'C' at index 27 converted to 'C11'
duplicated label 'C' at index 28 converted to 'C12'
duplicated label 'C' at index 29 converted to 'C13'
duplicated label 'C' at index 30 converted to 'C14'
duplicated label 'C' at index 31 converted to 'C15'
duplicated label 'C' at index 32 converted to 'C16'
duplicated label 'C' at index 33 converted to 'C17'
;

loop_
_cod_related_entry_id
_cod_related_entry_database
_cod_related_entry_code
1 AMCSD 0000034
